data_2219168
loop_
_publ_author_name
'Zuraini, Kadir'
'Ali, Hapipah M.'
'Puvaneswary, Subramaniam'
'Robinson, Ward T.'
'Ng, Seik Weng'

_publ_section_title
;Bis{\m-2-(1<i>H</i>-indol-3-yl)-<i>N</i>'-[1-(5-methyl-2-oxidophenyl)ethylidene]acetohydrazidato}bis[aquazinc(II)]
 dimethyl sulfoxide tetrasolvate
;
_journal_coeditor_code SI2100
_journal_issue 8
_journal_name_full 'Acta Crystallographica Section E'
_journal_page_first m1047
_journal_paper_doi 10.1107/S1600536808022034
_journal_volume 64
_journal_year 2008
_chemical_formula_iupac '[Zn2 (C19 H17 N3 O2)2 (H2 O)2], 4C2 H6 O S'
_chemical_formula_moiety 'C38 H38 N6 O6 Zn2, 4(C2 H6 O S)'
_chemical_formula_sum 'C46 H62 N6 O10 S4 Zn2'
_chemical_formula_weight 1118.00
_chemical_name_systematic
;
Bis{\m-2-(1<i>H</i>-indol-3-yl)-N'-[1-(5-methyl-2-
oxidophenyl)ethylidene]acetohydrazidato}bis[aquazinc(II)] dimethyl sulfoxide
tetrasolvate
;
_space_group_IT_number 2
_symmetry_cell_setting triclinic
_symmetry_space_group_name_Hall '-P 1'
_symmetry_space_group_name_H-M 'P -1'
_atom_sites_solution_hydrogens geom
_atom_sites_solution_primary direct
_atom_sites_solution_secondary difmap
_audit_creation_method SHELXL-97
_cell_angle_alpha 85.519(2)
_cell_angle_beta 84.920(2)
_cell_angle_gamma 84.251(2)
_cell_formula_units_Z 1
_cell_length_a 8.5271(2)
_cell_length_b 8.8849(3)
_cell_length_c 16.8279(5)
_cell_measurement_reflns_used 2055
_cell_measurement_temperature 100(2)
_cell_measurement_theta_max 21.0
_cell_measurement_theta_min 2.4
_cell_volume 1260.44(6)
_computing_cell_refinement 'SAINT (Bruker, 2007)'
_computing_data_collection 'APEX2 (Bruker, 2007)'
_computing_data_reduction 'SAINT (Bruker, 2007)'
_computing_molecular_graphics 'X-SEED (Barbour, 2001)'
_computing_publication_material 'publCIF (Westrip, 2008)'
_computing_structure_refinement 'SHELXL97 (Sheldrick, 2008)'
_computing_structure_solution 'SHELXS97 (Sheldrick, 2008)'
_diffrn_ambient_temperature 100(2)
_diffrn_measured_fraction_theta_full 0.990
_diffrn_measured_fraction_theta_max 0.990
_diffrn_measurement_device_type 'Bruker SMART APEX'
_diffrn_measurement_method \w
_diffrn_radiation_monochromator graphite
_diffrn_radiation_source 'fine-focus sealed tube'
_diffrn_radiation_type MoK\a
_diffrn_radiation_wavelength 0.71073
_diffrn_reflns_av_R_equivalents 0.0765
_diffrn_reflns_av_sigmaI/netI 0.1134
_diffrn_reflns_limit_h_max 11
_diffrn_reflns_limit_h_min -11
_diffrn_reflns_limit_k_max 9
_diffrn_reflns_limit_k_min -11
_diffrn_reflns_limit_l_max 21
_diffrn_reflns_limit_l_min -21
_diffrn_reflns_number 13526
_diffrn_reflns_theta_full 27.50
_diffrn_reflns_theta_max 27.50
_diffrn_reflns_theta_min 1.22
_diffrn_standards_decay_% 0
_diffrn_standards_interval_count 0
_diffrn_standards_interval_time 0
_diffrn_standards_number 0
_exptl_absorpt_coefficient_mu 1.179
_exptl_absorpt_correction_T_max 0.9655
_exptl_absorpt_correction_T_min 0.8070
_exptl_absorpt_correction_type multi-scan
_exptl_absorpt_process_details '(SADABS; Sheldrick, 1996)'
_exptl_crystal_colour Yellow
_exptl_crystal_density_diffrn 1.473
_exptl_crystal_density_method 'not measured'
_exptl_crystal_description Block
_exptl_crystal_F_000 584
_exptl_crystal_size_max 0.19
_exptl_crystal_size_mid 0.03
_exptl_crystal_size_min 0.03
_refine_diff_density_max 1.181
_refine_diff_density_min -1.238
_refine_ls_extinction_method none
_refine_ls_goodness_of_fit_ref 0.991
_refine_ls_hydrogen_treatment constr
_refine_ls_matrix_type full
_refine_ls_number_parameters 313
_refine_ls_number_reflns 5739
_refine_ls_number_restraints 0
_refine_ls_restrained_S_all 0.991
_refine_ls_R_factor_all 0.1039
_refine_ls_R_factor_gt 0.0562
_refine_ls_shift/su_max 0.001
_refine_ls_shift/su_mean 0.000
_refine_ls_structure_factor_coef Fsqd
_refine_ls_weighting_details 'w=1/[\s^2^(Fo^2^)+(0.0772P)^2^] where P=(Fo^2^+2Fc^2^)/3'
_refine_ls_weighting_scheme calc
_refine_ls_wR_factor_gt 0.1296
_refine_ls_wR_factor_ref 0.1574
_reflns_number_gt 3700
_reflns_number_total 5739
_reflns_threshold_expression I>2\s(I)
_cod_data_source_file si2100.cif
_cod_data_source_block I
_cod_depositor_comments
;
The following automatic conversions were performed:
'_symmetry_cell_setting' value 'Triclinic' changed to 'triclinic'
according to '/home/saulius/struct/CIF-dictionaries/cif_core.dic'
dictionary named 'cif_core.dic' version 2.4.1 from
2010-06-29.

'_exptl_absorpt_correction_type' value 'Multi-scan' changed
to 'multi-scan' according to
'/home/saulius/struct/CIF-dictionaries/cif_core.dic' dictionary named
'cif_core.dic' version 2.4.1 from 2010-06-29.

Automatic conversion script
Id: cif_fix_enum 1527 2010-12-29 10:47:43Z saulius 

The following automatic conversions were performed:

'_symmetry_cell_setting' value 'Triclinic' changed to 'triclinic'
according to /home/saulius/struct/CIF-dictionaries/cif_core.dic
dictionary named 'cif_core.dic' version 2.4.1 from
2010-06-29.

'_exptl_absorpt_correction_type' value 'Multi-scan'
changed to 'multi-scan' according to
/home/saulius/struct/CIF-dictionaries/cif_core.dic dictionary named
'cif_core.dic' version 2.4.1 from 2010-06-29.

Automatic conversion script
Id: cif_fix_values 1715 2011-07-08 13:25:40Z adriana 
;
_cod_database_code 2219168
_cod_database_fobs_code 2219168

loop_
_symmetry_equiv_pos_as_xyz
'x, y, z'
'-x, -y, -z'

loop_
_atom_site_type_symbol
_atom_site_label
_atom_site_fract_x
_atom_site_fract_y
_atom_site_fract_z
_atom_site_U_iso_or_equiv
_atom_site_adp_type
_atom_site_calc_flag
_atom_site_refinement_flags
_atom_site_occupancy
Zn Zn1 0.32563(6) 0.51110(6) 0.47468(3) 0.01466(16) Uani d . 1
S S2 0.28628(14) 0.71165(15) -0.05107(7) 0.0237(3) Uani d . 1
S S1 0.51759(13) 0.81274(15) 0.61958(7) 0.0223(3) Uani d . 1
O O1 0.4553(3) 0.4370(4) 0.56890(17) 0.0159(7) Uani d . 1
O O2 0.2019(3) 0.5011(4) 0.37781(18) 0.0213(7) Uani d . 1
O O3 0.3597(4) 0.8802(4) 0.5929(2) 0.0338(9) Uani d . 1
O O4 0.3710(4) 0.6688(4) 0.02322(19) 0.0237(8) Uani d . 1
O O1W 0.2288(3) 0.7174(4) 0.49948(18) 0.0198(7) Uani d . 1
H H1W1 0.2774 0.7502 0.5348 0.030 Uiso d R 1
H H1W2 0.1334 0.7129 0.5162 0.030 Uiso d R 1
N N1 0.1821(4) 0.3402(4) 0.5139(2) 0.0135(8) Uani d . 1
N N2 0.0796(4) 0.3130(4) 0.4563(2) 0.0147(8) Uani d . 1
N N3 0.2308(5) 0.4574(5) 0.1345(2) 0.0264(10) Uani d . 1
H H3N 0.2808 0.5159 0.0981 0.032 Uiso calc R 1
C C1 0.4099(5) 0.3577(5) 0.6363(2) 0.0144(9) Uani d . 1
C C2 0.4983(5) 0.3584(5) 0.7028(2) 0.0179(10) Uani d . 1
H H2 0.5895 0.4127 0.6978 0.021 Uiso calc R 1
C C3 0.4569(5) 0.2829(5) 0.7751(3) 0.0180(10) Uani d . 1
H H3 0.5204 0.2848 0.8185 0.022 Uiso calc R 1
C C4 0.3218(5) 0.2035(5) 0.7849(2) 0.0173(9) Uani d . 1
C C5 0.2384(5) 0.1992(5) 0.7189(2) 0.0158(9) Uani d . 1
H H5 0.1486 0.1428 0.7247 0.019 Uiso calc R 1
C C6 0.2765(5) 0.2724(5) 0.6434(2) 0.0148(9) Uani d . 1
C C7 0.2737(6) 0.1222(6) 0.8645(3) 0.0255(11) Uani d . 1
H H7A 0.1851 0.0629 0.8584 0.038 Uiso calc R 1
H H7B 0.2415 0.1969 0.9041 0.038 Uiso calc R 1
H H7C 0.3635 0.0543 0.8824 0.038 Uiso calc R 1
C C8 0.1777(5) 0.2507(5) 0.5786(2) 0.0139(9) Uani d . 1
C C9 0.0720(5) 0.1235(5) 0.5894(3) 0.0201(10) Uani d . 1
H H9A 0.0518 0.0925 0.5369 0.030 Uiso calc R 1
H H9B -0.0285 0.1580 0.6182 0.030 Uiso calc R 1
H H9C 0.1237 0.0371 0.6200 0.030 Uiso calc R 1
C C10 0.1006(5) 0.4035(5) 0.3904(3) 0.0166(9) Uani d . 1
C C11 -0.0086(5) 0.3896(5) 0.3254(2) 0.0170(10) Uani d . 1
H H11A -0.0626 0.2958 0.3372 0.020 Uiso calc R 1
H H11B -0.0906 0.4768 0.3252 0.020 Uiso calc R 1
C C12 0.0803(5) 0.3853(5) 0.2444(2) 0.0166(9) Uani d . 1
C C13 0.1430(6) 0.5047(6) 0.2012(3) 0.0244(11) Uani d . 1
H H13 0.1275 0.6067 0.2156 0.029 Uiso calc R 1
C C14 0.1322(5) 0.2547(5) 0.2012(2) 0.0164(9) Uani d . 1
C C15 0.1120(5) 0.0994(6) 0.2144(3) 0.0207(10) Uani d . 1
H H15 0.0459 0.0636 0.2588 0.025 Uiso calc R 1
C C16 0.1893(6) 0.0001(6) 0.1621(3) 0.0265(11) Uani d . 1
H H16 0.1765 -0.1051 0.1710 0.032 Uiso calc R 1
C C17 0.2869(5) 0.0515(6) 0.0958(3) 0.0261(11) Uani d . 1
H H17 0.3397 -0.0200 0.0610 0.031 Uiso calc R 1
C C18 0.3076(5) 0.2019(6) 0.0802(3) 0.0230(11) Uani d . 1
H H18 0.3729 0.2365 0.0351 0.028 Uiso calc R 1
C C19 0.2282(5) 0.3032(6) 0.1335(3) 0.0193(10) Uani d . 1
C C20 0.6333(6) 0.9686(6) 0.6179(3) 0.0312(12) Uani d . 1
H H20A 0.6492 1.0129 0.5630 0.047 Uiso calc R 1
H H20B 0.7361 0.9336 0.6380 0.047 Uiso calc R 1
H H20C 0.5784 1.0453 0.6519 0.047 Uiso calc R 1
C C21 0.4833(7) 0.7774(8) 0.7244(3) 0.0400(15) Uani d . 1
H H21A 0.4050 0.7035 0.7359 0.060 Uiso calc R 1
H H21B 0.4436 0.8722 0.7485 0.060 Uiso calc R 1
H H21C 0.5825 0.7370 0.7468 0.060 Uiso calc R 1
C C22 0.2380(7) 0.5408(7) -0.0869(3) 0.0395(14) Uani d . 1
H H22A 0.3354 0.4786 -0.1030 0.059 Uiso calc R 1
H H22B 0.1751 0.5646 -0.1330 0.059 Uiso calc R 1
H H22C 0.1768 0.4848 -0.0444 0.059 Uiso calc R 1
C C23 0.0906(6) 0.7843(7) -0.0178(3) 0.0329(13) Uani d . 1
H H23A 0.0953 0.8749 0.0113 0.049 Uiso calc R 1
H H23B 0.0403 0.7071 0.0177 0.049 Uiso calc R 1
H H23C 0.0287 0.8109 -0.0641 0.049 Uiso calc R 1

loop_
_atom_site_aniso_label
_atom_site_aniso_U_11
_atom_site_aniso_U_22
_atom_site_aniso_U_33
_atom_site_aniso_U_12
_atom_site_aniso_U_13
_atom_site_aniso_U_23
Zn1 0.0079(2) 0.0202(3) 0.0158(3) -0.0058(2) 0.00131(18) 0.0025(2)
S2 0.0200(6) 0.0270(7) 0.0230(6) -0.0063(5) 0.0020(5) 0.0058(5)
S1 0.0161(5) 0.0233(7) 0.0278(6) 0.0003(5) -0.0040(5) -0.0040(5)
O1 0.0111(14) 0.0222(19) 0.0141(14) -0.0070(13) 0.0009(12) 0.0050(13)
O2 0.0153(15) 0.030(2) 0.0195(16) -0.0110(14) 0.0012(13) 0.0041(14)
O3 0.0222(18) 0.035(2) 0.047(2) 0.0040(16) -0.0174(17) -0.0109(18)
O4 0.0163(16) 0.025(2) 0.0291(18) -0.0088(14) 0.0001(14) 0.0103(15)
O1W 0.0107(14) 0.0250(19) 0.0238(16) -0.0057(13) -0.0002(13) 0.0012(14)
N1 0.0096(16) 0.017(2) 0.0142(17) -0.0018(15) 0.0008(14) -0.0016(15)
N2 0.0096(16) 0.017(2) 0.0178(18) -0.0033(15) 0.0011(14) -0.0021(15)
N3 0.034(2) 0.028(3) 0.018(2) -0.014(2) -0.0004(18) 0.0056(18)
C1 0.0089(19) 0.016(2) 0.017(2) -0.0029(17) 0.0038(16) 0.0011(17)
C2 0.011(2) 0.024(3) 0.019(2) -0.0063(19) 0.0049(17) -0.0035(19)
C3 0.016(2) 0.021(3) 0.017(2) -0.0057(19) -0.0003(18) 0.0014(18)
C4 0.019(2) 0.019(3) 0.013(2) -0.0018(19) 0.0021(17) 0.0032(18)
C5 0.010(2) 0.017(3) 0.019(2) -0.0036(18) 0.0036(17) 0.0028(18)
C6 0.0098(19) 0.015(2) 0.019(2) -0.0030(17) 0.0002(17) 0.0018(18)
C7 0.026(3) 0.028(3) 0.022(2) -0.010(2) 0.000(2) 0.006(2)
C8 0.0078(19) 0.013(2) 0.019(2) -0.0016(17) 0.0057(16) 0.0034(18)
C9 0.014(2) 0.024(3) 0.023(2) -0.009(2) -0.0042(18) 0.003(2)
C10 0.0089(19) 0.021(3) 0.020(2) -0.0030(18) 0.0020(17) -0.0019(19)
C11 0.0093(19) 0.024(3) 0.018(2) -0.0017(19) 0.0008(17) -0.0018(19)
C12 0.014(2) 0.022(3) 0.014(2) -0.0057(19) -0.0026(17) 0.0037(18)
C13 0.031(3) 0.022(3) 0.021(2) -0.007(2) -0.007(2) 0.003(2)
C14 0.011(2) 0.024(3) 0.015(2) -0.0040(19) -0.0031(17) 0.0025(18)
C15 0.018(2) 0.024(3) 0.020(2) -0.006(2) -0.0002(18) -0.0007(19)
C16 0.027(3) 0.018(3) 0.035(3) -0.004(2) -0.007(2) 0.000(2)
C17 0.021(2) 0.030(3) 0.028(3) -0.001(2) -0.002(2) -0.010(2)
C18 0.012(2) 0.039(3) 0.019(2) -0.006(2) 0.0002(18) -0.005(2)
C19 0.015(2) 0.028(3) 0.016(2) -0.008(2) -0.0007(17) 0.0033(19)
C20 0.029(3) 0.027(3) 0.039(3) -0.002(2) -0.009(2) 0.000(2)
C21 0.031(3) 0.058(4) 0.031(3) -0.010(3) -0.001(2) 0.005(3)
C22 0.048(4) 0.035(4) 0.036(3) -0.004(3) -0.003(3) -0.009(3)
C23 0.020(3) 0.036(3) 0.043(3) 0.002(2) -0.009(2) -0.005(3)

loop_
_atom_type_symbol
_atom_type_description
_atom_type_scat_dispersion_real
_atom_type_scat_dispersion_imag
_atom_type_scat_source
C C 0.0033 0.0016 'International Tables Vol C Tables 4.2.6.8 and 6.1.1.4'
H H 0.0000 0.0000 'International Tables Vol C Tables 4.2.6.8 and 6.1.1.4'
N N 0.0061 0.0033 'International Tables Vol C Tables 4.2.6.8 and 6.1.1.4'
O O 0.0106 0.0060 'International Tables Vol C Tables 4.2.6.8 and 6.1.1.4'
S S 0.1246 0.1234 'International Tables Vol C Tables 4.2.6.8 and 6.1.1.4'
Zn Zn 0.2839 1.4301 'International Tables Vol C Tables 4.2.6.8 and 6.1.1.4'

loop_
_geom_angle_atom_site_label_1
_geom_angle_atom_site_label_2
_geom_angle_atom_site_label_3
_geom_angle_site_symmetry_1
_geom_angle_site_symmetry_3
_geom_angle
O1 Zn1 O1 . 2_666 78.70(10)
O1 Zn1 O2 . . 158.80(10)
O1 Zn1 O1w . . 105.30(10)
O1 Zn1 N1 . . 86.30(10)
O1 Zn1 O2 2_666 . 106.00(10)
O1 Zn1 O1w 2_666 . 99.50(10)
O1 Zn1 N1 2_666 . 146.50(10)
O2 Zn1 O1w . . 94.50(10)
O2 Zn1 N1 . . 78.70(10)
O1W Zn1 N1 . . 113.40(10)
O1W Zn1 Zn1 . 2_666 106.07(8)
O1 Zn1 Zn1 2_666 2_666 39.51(8)
O2 Zn1 Zn1 . 2_666 141.51(9)
O1 Zn1 Zn1 . 2_666 39.19(8)
N1 Zn1 Zn1 . 2_666 119.67(10)
O4 S2 C22 . . 107.0(2)
O4 S2 C23 . . 106.1(2)
C22 S2 C23 . . 97.8(3)
O3 S1 C21 . . 104.4(2)
O3 S1 C20 . . 105.1(2)
C21 S1 C20 . . 99.1(3)
C1 O1 Zn1 . 2_666 129.8(2)
C1 O1 Zn1 . . 128.3(2)
Zn1 O1 Zn1 2_666 . 101.30(12)
C10 O2 Zn1 . . 111.6(3)
Zn1 O1W H1W1 . . 109.5
Zn1 O1W H1W2 . . 109.5
H1W1 O1W H1W2 . . 109.5
C8 N1 N2 . . 116.0(4)
C8 N1 Zn1 . . 131.5(3)
N2 N1 Zn1 . . 112.4(3)
C10 N2 N1 . . 111.2(3)
C13 N3 C19 . . 108.6(4)
C13 N3 H3N . . 125.7
C19 N3 H3N . . 125.7
O1 C1 C2 . . 118.6(4)
O1 C1 C6 . . 122.8(4)
C2 C1 C6 . . 118.6(4)
C3 C2 C1 . . 122.1(4)
C3 C2 H2 . . 118.9
C1 C2 H2 . . 118.9
C2 C3 C4 . . 120.4(4)
C2 C3 H3 . . 119.8
C4 C3 H3 . . 119.8
C5 C4 C3 . . 117.2(4)
C5 C4 C7 . . 121.9(4)
C3 C4 C7 . . 120.9(4)
C4 C5 C6 . . 124.7(4)
C4 C5 H5 . . 117.7
C6 C5 H5 . . 117.7
C5 C6 C1 . . 116.8(4)
C5 C6 C8 . . 117.3(4)
C1 C6 C8 . . 125.8(4)
C4 C7 H7A . . 109.5
C4 C7 H7B . . 109.5
H7A C7 H7B . . 109.5
C4 C7 H7C . . 109.5
H7A C7 H7C . . 109.5
H7B C7 H7C . . 109.5
N1 C8 C6 . . 120.3(4)
N1 C8 C9 . . 121.1(4)
C6 C8 C9 . . 118.6(4)
C8 C9 H9A . . 109.5
C8 C9 H9B . . 109.5
H9A C9 H9B . . 109.5
C8 C9 H9C . . 109.5
H9A C9 H9C . . 109.5
H9B C9 H9C . . 109.5
O2 C10 N2 . . 126.0(4)
O2 C10 C11 . . 118.0(4)
N2 C10 C11 . . 116.0(4)
C12 C11 C10 . . 111.6(3)
C12 C11 H11A . . 109.3
C10 C11 H11A . . 109.3
C12 C11 H11B . . 109.3
C10 C11 H11B . . 109.3
H11A C11 H11B . . 108.0
C13 C12 C14 . . 106.0(4)
C13 C12 C11 . . 126.2(4)
C14 C12 C11 . . 127.4(4)
N3 C13 C12 . . 110.7(5)
N3 C13 H13 . . 124.7
C12 C13 H13 . . 124.7
C15 C14 C19 . . 118.5(4)
C15 C14 C12 . . 134.2(4)
C19 C14 C12 . . 107.2(4)
C16 C15 C14 . . 119.1(4)
C16 C15 H15 . . 120.4
C14 C15 H15 . . 120.4
C15 C16 C17 . . 121.1(5)
C15 C16 H16 . . 119.4
C17 C16 H16 . . 119.4
C18 C17 C16 . . 121.5(5)
C18 C17 H17 . . 119.2
C16 C17 H17 . . 119.2
C17 C18 C19 . . 117.2(4)
C17 C18 H18 . . 121.4
C19 C18 H18 . . 121.4
N3 C19 C18 . . 130.0(4)
N3 C19 C14 . . 107.5(4)
C18 C19 C14 . . 122.5(5)
S1 C20 H20A . . 109.5
S1 C20 H20B . . 109.5
H20A C20 H20B . . 109.5
S1 C20 H20C . . 109.5
H20A C20 H20C . . 109.5
H20B C20 H20C . . 109.5
S1 C21 H21A . . 109.5
S1 C21 H21B . . 109.5
H21A C21 H21B . . 109.5
S1 C21 H21C . . 109.5
H21A C21 H21C . . 109.5
H21B C21 H21C . . 109.5
S2 C22 H22A . . 109.5
S2 C22 H22B . . 109.5
H22A C22 H22B . . 109.5
S2 C22 H22C . . 109.5
H22A C22 H22C . . 109.5
H22B C22 H22C . . 109.5
S2 C23 H23A . . 109.5
S2 C23 H23B . . 109.5
H23A C23 H23B . . 109.5
S2 C23 H23C . . 109.5
H23A C23 H23C . . 109.5
H23B C23 H23C . . 109.5

loop_
_geom_bond_atom_site_label_1
_geom_bond_atom_site_label_2
_geom_bond_site_symmetry_2
_geom_bond_distance
Zn1 O1 . 2.043(3)
Zn1 O1 2_666 2.029(3)
Zn1 O2 . 2.031(3)
Zn1 O1w . 1.993(3)
Zn1 N1 . 2.077(4)
Zn1 Zn1 2_666 3.1485(9)
S2 O4 . 1.503(3)
S2 C22 . 1.775(6)
S2 C23 . 1.786(5)
S1 O3 . 1.509(3)
S1 C21 . 1.771(5)
S1 C20 . 1.776(5)
O1 C1 . 1.335(5)
O1 Zn1 2_666 2.029(3)
O2 C10 . 1.277(5)
O1W H1W1 . 0.8400
O1W H1W2 . 0.8400
N1 C8 . 1.297(5)
N1 N2 . 1.410(4)
N2 C10 . 1.328(6)
N3 C13 . 1.363(6)
N3 C19 . 1.374(6)
N3 H3N . 0.8800
C1 C2 . 1.404(6)
C1 C6 . 1.420(6)
C2 C3 . 1.377(6)
C2 H2 . 0.9500
C3 C4 . 1.401(6)
C3 H3 . 0.9500
C4 C5 . 1.375(6)
C4 C7 . 1.515(6)
C5 C6 . 1.408(6)
C5 H5 . 0.9500
C6 C8 . 1.472(5)
C7 H7A . 0.9800
C7 H7B . 0.9800
C7 H7C . 0.9800
C8 C9 . 1.506(6)
C9 H9A . 0.9800
C9 H9B . 0.9800
C9 H9C . 0.9800
C10 C11 . 1.518(5)
C11 C12 . 1.502(6)
C11 H11A . 0.9900
C11 H11B . 0.9900
C12 C13 . 1.365(6)
C12 C14 . 1.428(6)
C13 H13 . 0.9500
C14 C15 . 1.406(6)
C14 C19 . 1.408(6)
C15 C16 . 1.374(7)
C15 H15 . 0.9500
C16 C17 . 1.408(7)
C16 H16 . 0.9500
C17 C18 . 1.368(7)
C17 H17 . 0.9500
C18 C19 . 1.404(7)
C18 H18 . 0.9500
C20 H20A . 0.9800
C20 H20B . 0.9800
C20 H20C . 0.9800
C21 H21A . 0.9800
C21 H21B . 0.9800
C21 H21C . 0.9800
C22 H22A . 0.9800
C22 H22B . 0.9800
C22 H22C . 0.9800
C23 H23A . 0.9800
C23 H23B . 0.9800
C23 H23C . 0.9800

loop_
_geom_hbond_atom_site_label_D
_geom_hbond_atom_site_label_H
_geom_hbond_atom_site_label_A
_geom_hbond_site_symmetry_A
_geom_hbond_distance_DH
_geom_hbond_distance_HA
_geom_hbond_distance_DA
_geom_hbond_angle_DHA
_geom_hbond_publ_flag
O1W H1W1 O3 . 0.84 1.80 2.608(4) 161 yes
O1W H1W2 N2 2_566 0.84 1.87 2.703(4) 173 yes
N3 H3N O4 . 0.88 1.95 2.822(5) 172 yes

loop_
_geom_torsion_atom_site_label_1
_geom_torsion_atom_site_label_2
_geom_torsion_atom_site_label_3
_geom_torsion_atom_site_label_4
_geom_torsion_site_symmetry_1
_geom_torsion_site_symmetry_4
_geom_torsion
O1W Zn1 O1 C1 . . 91.0(4)
O1 Zn1 O1 C1 2_666 . -172.2(4)
O2 Zn1 O1 C1 . . -66.9(5)
N1 Zn1 O1 C1 . . -22.3(4)
Zn1 Zn1 O1 C1 2_666 . -172.2(4)
O1W Zn1 O1 Zn1 . 2_666 -96.87(14)
O1 Zn1 O1 Zn1 2_666 2_666 0.0
O2 Zn1 O1 Zn1 . 2_666 105.2(3)
N1 Zn1 O1 Zn1 . 2_666 149.86(15)
O1W Zn1 O2 C10 . . -111.0(3)
O1 Zn1 O2 C10 2_666 . 147.8(3)
O1 Zn1 O2 C10 . . 47.6(5)
N1 Zn1 O2 C10 . . 2.0(3)
Zn1 Zn1 O2 C10 2_666 . 126.0(3)
O1W Zn1 N1 C8 . . -95.9(4)
O1 Zn1 N1 C8 2_666 . 72.1(5)
O2 Zn1 N1 C8 . . 174.1(4)
O1 Zn1 N1 C8 . . 9.1(4)
Zn1 Zn1 N1 C8 2_666 . 30.5(4)
O1W Zn1 N1 N2 . . 88.7(3)
O1 Zn1 N1 N2 2_666 . -103.2(3)
O2 Zn1 N1 N2 . . -1.2(2)
O1 Zn1 N1 N2 . . -166.2(3)
Zn1 Zn1 N1 N2 2_666 . -144.8(2)
C8 N1 N2 C10 . . -175.8(4)
Zn1 N1 N2 C10 . . 0.3(4)
Zn1 O1 C1 C2 2_666 . 29.5(6)
Zn1 O1 C1 C2 . . -160.5(3)
Zn1 O1 C1 C6 2_666 . -150.3(3)
Zn1 O1 C1 C6 . . 19.7(6)
O1 C1 C2 C3 . . 178.2(4)
C6 C1 C2 C3 . . -2.0(7)
C1 C2 C3 C4 . . -0.9(7)
C2 C3 C4 C5 . . 2.8(7)
C2 C3 C4 C7 . . -179.0(4)
C3 C4 C5 C6 . . -2.0(7)
C7 C4 C5 C6 . . 179.8(4)
C4 C5 C6 C1 . . -0.8(7)
C4 C5 C6 C8 . . 177.7(4)
O1 C1 C6 C5 . . -177.5(4)
C2 C1 C6 C5 . . 2.7(6)
O1 C1 C6 C8 . . 4.2(7)
C2 C1 C6 C8 . . -175.6(4)
N2 N1 C8 C6 . . -178.2(4)
Zn1 N1 C8 C6 . . 6.6(6)
N2 N1 C8 C9 . . 1.6(6)
Zn1 N1 C8 C9 . . -173.6(3)
C5 C6 C8 N1 . . 164.2(4)
C1 C6 C8 N1 . . -17.5(7)
C5 C6 C8 C9 . . -15.6(6)
C1 C6 C8 C9 . . 162.7(4)
Zn1 O2 C10 N2 . . -2.8(6)
Zn1 O2 C10 C11 . . 176.2(3)
N1 N2 C10 O2 . . 1.7(6)
N1 N2 C10 C11 . . -177.3(3)
O2 C10 C11 C12 . . 45.9(6)
N2 C10 C11 C12 . . -135.0(4)
C10 C11 C12 C13 . . -72.6(6)
C10 C11 C12 C14 . . 99.6(5)
C19 N3 C13 C12 . . -0.7(5)
C14 C12 C13 N3 . . -0.3(5)
C11 C12 C13 N3 . . 173.2(4)
C13 C12 C14 C15 . . 178.4(5)
C11 C12 C14 C15 . . 4.9(7)
C13 C12 C14 C19 . . 1.2(4)
C11 C12 C14 C19 . . -172.3(4)
C19 C14 C15 C16 . . 1.5(6)
C12 C14 C15 C16 . . -175.4(4)
C14 C15 C16 C17 . . -0.4(7)
C15 C16 C17 C18 . . -0.7(7)
C16 C17 C18 C19 . . 0.5(6)
C13 N3 C19 C18 . . -175.9(4)
C13 N3 C19 C14 . . 1.4(5)
C17 C18 C19 N3 . . 177.6(4)
C17 C18 C19 C14 . . 0.7(6)
C15 C14 C19 N3 . . -179.3(4)
C12 C14 C19 N3 . . -1.6(4)
C15 C14 C19 C18 . . -1.8(6)
C12 C14 C19 C18 . . 175.9(4)
